data_4101859
loop_
_publ_author_name
'Wei-Long Zhang'
'Wen-Dan Cheng'
'Hao Zhang'
'Lei Geng'
'Chen-Sheng Lin'
'Zhang-Zhen He'

_publ_section_title
;
 A Strong Second-Harmonic Generation Material Cd4BiO(BO3)3 Originating
 from 3-Chromophore Asymmetric Structures
;
_journal_name_full 'Journal of the American Chemical Society'
_journal_page_first 1508
_journal_page_last 1509
_journal_paper_doi 10.1021/ja9091209
_journal_volume 132
_journal_year 2010
_chemical_formula_moiety B3Bi1Cd4O10
_chemical_formula_sum 'B3 Bi Cd4 O10'
_chemical_formula_weight 851.05
_chemical_name_systematic
; 
 ? 
;
_space_group_IT_number 8
_symmetry_cell_setting monoclinic
_symmetry_space_group_name_Hall 'C -2y'
_symmetry_space_group_name_H-M 'C 1 m 1'
_atom_sites_solution_hydrogens none
_atom_sites_solution_primary direct
_atom_sites_solution_secondary difmap
_audit_creation_method SHELXL-97
_cell_angle_alpha 90.00
_cell_angle_beta 100.08(2)
_cell_angle_gamma 90.00
_cell_formula_units_Z 2
_cell_length_a 8.044(2)
_cell_length_b 15.913(5)
_cell_length_c 3.4891(10)
_cell_measurement_temperature 293(2)
_cell_volume 439.7(2)
_computing_structure_refinement 'SHELXL-97 (Sheldrick, 1997)'
_computing_structure_solution 'SHELXS-97 (Sheldrick, 1990)'
_diffrn_ambient_temperature 293(2)
_diffrn_detector_area_resol_mean 13.6612
_diffrn_measured_fraction_theta_full 0.992
_diffrn_measured_fraction_theta_max 0.992
_diffrn_measurement_device_type Mercury2
_diffrn_measurement_method CCD_Profile_fitting
_diffrn_radiation_monochromator graphite
_diffrn_radiation_source 'fine-focus sealed tube'
_diffrn_radiation_type MoK\a
_diffrn_radiation_wavelength 0.71073
_diffrn_reflns_av_R_equivalents 0.0326
_diffrn_reflns_av_sigmaI/netI 0.0655
_diffrn_reflns_limit_h_max 10
_diffrn_reflns_limit_h_min -10
_diffrn_reflns_limit_k_max 11
_diffrn_reflns_limit_k_min -20
_diffrn_reflns_limit_l_max 4
_diffrn_reflns_limit_l_min -4
_diffrn_reflns_number 1713
_diffrn_reflns_theta_full 27.42
_diffrn_reflns_theta_max 27.42
_diffrn_reflns_theta_min 4.62
_diffrn_standards_decay_% none
_diffrn_standards_number 529
_exptl_absorpt_coefficient_mu 29.504
_exptl_absorpt_correction_T_max 0.307
_exptl_absorpt_correction_T_min 0.041
_exptl_absorpt_correction_type multi-scan
_exptl_crystal_colour yellow
_exptl_crystal_density_diffrn 6.428
_exptl_crystal_density_method 'not measured'
_exptl_crystal_description Prism
_exptl_crystal_F_000 740.0
_exptl_crystal_size_max 0.1800
_exptl_crystal_size_mid 0.1000
_exptl_crystal_size_min 0.0400
_refine_diff_density_max 1.609
_refine_diff_density_min -2.468
_refine_diff_density_rms 0.395
_refine_ls_abs_structure_details 'Flack H D (1983), Acta Cryst. A39, 876-881'
_refine_ls_abs_structure_Flack 0.207(11)
_refine_ls_extinction_coef 0.016(5)
_refine_ls_extinction_method SHELXL
_refine_ls_goodness_of_fit_ref 1.042
_refine_ls_hydrogen_treatment none
_refine_ls_matrix_type full
_refine_ls_number_parameters 89
_refine_ls_number_reflns 989
_refine_ls_number_restraints 50
_refine_ls_restrained_S_all 1.029
_refine_ls_R_factor_all 0.0411
_refine_ls_R_factor_gt 0.0383
_refine_ls_shift/su_max 0.005
_refine_ls_shift/su_mean 0.001
_refine_ls_structure_factor_coef Fsqd
_refine_ls_weighting_details 'calc w=1/[\s^2^(Fo^2^)+(0.0299P)^2^+11.4001P] where P=(Fo^2^+2Fc^2^)/3'
_refine_ls_weighting_scheme calc
_refine_ls_wR_factor_gt 0.0806
_refine_ls_wR_factor_ref 0.0829
_reflns_number_gt 940
_reflns_number_total 989
_reflns_threshold_expression >2sigma(I)
_cod_data_source_file ja9091209_si_001.cif
_cod_data_source_block a
_cod_depositor_comments
;
The following automatic conversions were performed:

'_exptl_absorpt_correction_type' value 'Multi-scan' changed to
'multi-scan' according to the built-in table from CIF Core dictionary
named 'cif_core.dic' version 2.4.1 from 2010-06-29.

Automatic conversion script
Id: cif_fix_values 1715 2011-07-08 13:25:40Z adriana 
;
_cod_original_formula_sum B3Bi1Cd4O10
_cod_database_code 4101859

loop_
_symmetry_equiv_pos_as_xyz
'x, y, z'
'x, -y, z'
'x+1/2, y+1/2, z'
'x+1/2, -y+1/2, z'

loop_
_atom_site_label
_atom_site_type_symbol
_atom_site_fract_x
_atom_site_fract_y
_atom_site_fract_z
_atom_site_U_iso_or_equiv
_atom_site_adp_type
_atom_site_occupancy
_atom_site_symmetry_multiplicity
_atom_site_calc_flag
_atom_site_refinement_flags
_atom_site_disorder_assembly
_atom_site_disorder_group
Bi1 Bi 0.06693(13) 0.5000 0.5043(2) 0.0262(3) Uani 1 2 d S . .
Cd1 Cd -0.58305(13) 0.61537(7) 1.1672(3) 0.0118(3) Uani 1 1 d . . .
Cd2 Cd -0.20307(15) 0.67551(8) 0.8522(3) 0.0154(3) Uani 1 1 d . . .
O1 O -0.0268(17) 0.6478(9) 0.418(4) 0.022(3) Uani 1 1 d U . .
O2 O -0.405(2) 0.7276(9) 1.211(4) 0.035(3) Uani 1 1 d U . .
O3 O -0.7340(18) 0.6753(10) 1.609(4) 0.031(3) Uani 1 1 d U . .
O4 O -0.4063(16) 0.5736(8) 0.737(4) 0.023(3) Uani 1 1 d U . .
O5 O -0.146(3) 0.5000 0.908(7) 0.035(5) Uani 1 2 d SU . .
O6 O 0.2453(19) 0.5000 0.077(5) 0.011(3) Uani 1 2 d SU . .
B1 B -0.387(2) 0.8022(11) 0.424(5) 0.008(3) Uani 1 1 d U . .
B2 B -0.327(3) 0.5000 0.767(8) 0.013(5) Uani 1 2 d SU . .

loop_
_atom_site_aniso_label
_atom_site_aniso_U_11
_atom_site_aniso_U_22
_atom_site_aniso_U_33
_atom_site_aniso_U_23
_atom_site_aniso_U_13
_atom_site_aniso_U_12
Bi1 0.0264(5) 0.0310(6) 0.0223(5) 0.000 0.0069(4) 0.000
Cd1 0.0113(5) 0.0146(6) 0.0092(5) 0.0010(4) 0.0014(4) 0.0000(5)
Cd2 0.0157(6) 0.0188(6) 0.0128(6) -0.0007(5) 0.0052(4) -0.0006(5)
O1 0.027(6) 0.026(6) 0.018(5) -0.008(5) 0.014(5) 0.000(5)
O2 0.048(7) 0.026(6) 0.037(7) -0.013(5) 0.023(6) -0.011(6)
O3 0.029(6) 0.050(7) 0.013(5) 0.011(5) 0.004(5) 0.015(6)
O4 0.025(6) 0.021(6) 0.023(6) 0.003(5) 0.001(5) -0.002(5)
O5 0.021(7) 0.047(9) 0.034(9) 0.000 0.002(7) 0.000
O6 0.010(6) 0.015(7) 0.007(6) 0.000 -0.001(5) 0.000
B1 0.010(5) 0.006(5) 0.009(5) 0.004(4) 0.003(4) 0.006(4)
B2 0.011(6) 0.017(7) 0.013(6) 0.000 0.007(5) 0.000

loop_
_atom_type_symbol
_atom_type_description
_atom_type_scat_dispersion_real
_atom_type_scat_dispersion_imag
_atom_type_scat_source
B B 0.0013 0.0007 'International Tables Vol C Tables 4.2.6.8 and 6.1.1.4'
O O 0.0106 0.0060 'International Tables Vol C Tables 4.2.6.8 and 6.1.1.4'
Cd Cd -0.8075 1.2024 'International Tables Vol C Tables 4.2.6.8 and 6.1.1.4'
Bi Bi -4.1077 10.2566 'International Tables Vol C Tables 4.2.6.8 and 6.1.1.4'

loop_
_geom_angle_atom_site_label_1
_geom_angle_atom_site_label_2
_geom_angle_atom_site_label_3
_geom_angle
_geom_angle_site_symmetry_1
_geom_angle_site_symmetry_3
_geom_angle_publ_flag
O6 Bi1 O6 102.0(6) . 1_556 ?
O6 Bi1 O5 174.5(7) . . ?
O6 Bi1 O5 83.5(7) 1_556 . ?
O6 Bi1 O5 82.4(7) . 1_554 ?
O6 Bi1 O5 175.6(7) 1_556 1_554 ?
O5 Bi1 O5 92.1(7) . 1_554 ?
O6 Bi1 O1 97.8(3) . 2_565 ?
O6 Bi1 O1 104.0(3) 1_556 2_565 ?
O5 Bi1 O1 80.7(3) . 2_565 ?
O5 Bi1 O1 75.2(3) 1_554 2_565 ?
O6 Bi1 O1 97.8(3) . . ?
O6 Bi1 O1 104.0(3) 1_556 . ?
O5 Bi1 O1 80.7(3) . . ?
O5 Bi1 O1 75.2(3) 1_554 . ?
O1 Bi1 O1 144.1(6) 2_565 . ?
O6 Bi1 Bi1 141.0(4) . 1_556 ?
O6 Bi1 Bi1 38.9(4) 1_556 1_556 ?
O5 Bi1 Bi1 44.6(5) . 1_556 ?
O5 Bi1 Bi1 136.6(5) 1_554 1_556 ?
O1 Bi1 Bi1 93.9(3) 2_565 1_556 ?
O1 Bi1 Bi1 93.9(3) . 1_556 ?
O6 Bi1 Bi1 39.0(4) . 1_554 ?
O6 Bi1 Bi1 141.1(4) 1_556 1_554 ?
O5 Bi1 Bi1 135.4(5) . 1_554 ?
O5 Bi1 Bi1 43.4(5) 1_554 1_554 ?
O1 Bi1 Bi1 86.1(3) 2_565 1_554 ?
O1 Bi1 Bi1 86.1(3) . 1_554 ?
Bi1 Bi1 Bi1 180.000(1) 1_556 1_554 ?
O2 Cd1 O6 175.3(6) . 1_456 ?
O2 Cd1 O3 88.0(6) . 1_554 ?
O6 Cd1 O3 90.0(5) 1_456 1_554 ?
O2 Cd1 O3 91.7(5) . . ?
O6 Cd1 O3 92.7(5) 1_456 . ?
O3 Cd1 O3 97.5(5) 1_554 . ?
O2 Cd1 O4 83.3(5) . 1_556 ?
O6 Cd1 O4 98.7(5) 1_456 1_556 ?
O3 Cd1 O4 171.3(5) 1_554 1_556 ?
O3 Cd1 O4 82.1(4) . 1_556 ?
O2 Cd1 O4 79.6(5) . . ?
O6 Cd1 O4 96.0(5) 1_456 . ?
O3 Cd1 O4 82.2(4) 1_554 . ?
O3 Cd1 O4 171.3(5) . . ?
O4 Cd1 O4 96.8(5) 1_556 . ?
O1 Cd2 O4 109.6(5) 1_556 . ?
O1 Cd2 O1 100.0(5) 1_556 . ?
O4 Cd2 O1 104.7(5) . . ?
O1 Cd2 O2 89.4(5) 1_556 . ?
O4 Cd2 O2 78.8(5) . . ?
O1 Cd2 O2 168.0(5) . . ?
O1 Cd2 O3 119.2(4) 1_556 4_564 ?
O4 Cd2 O3 125.7(5) . 4_564 ?
O1 Cd2 O3 89.7(5) . 4_564 ?
O2 Cd2 O3 79.1(5) . 4_564 ?
O1 Cd2 B1 143.5(5) 1_556 . ?
O4 Cd2 B1 97.1(5) . . ?
O1 Cd2 B1 96.7(5) . . ?
O2 Cd2 B1 71.4(5) . . ?
O3 Cd2 B1 28.6(5) 4_564 . ?
B1 O1 Cd2 106.8(10) 4_565 1_554 ?
B1 O1 Cd2 118.5(10) 4_565 . ?
Cd2 O1 Cd2 100.0(5) 1_554 . ?
B1 O1 Bi1 108.4(11) 4_565 . ?
Cd2 O1 Bi1 115.0(5) 1_554 . ?
Cd2 O1 Bi1 108.2(5) . . ?
B1 O2 Cd1 135.1(12) 1_556 . ?
B1 O2 Cd2 124.3(11) 1_556 . ?
Cd1 O2 Cd2 99.9(5) . . ?
B1 O3 Cd1 145.3(12) 4_466 1_556 ?
B1 O3 Cd1 109.5(11) 4_466 . ?
Cd1 O3 Cd1 97.5(5) 1_556 . ?
B1 O3 Cd2 86.5(10) 4_466 4_466 ?
Cd1 O3 Cd2 95.7(5) 1_556 4_466 ?
Cd1 O3 Cd2 125.3(6) . 4_466 ?
B2 O4 Cd2 106.9(12) . . ?
B2 O4 Cd1 122.2(13) . 1_554 ?
Cd2 O4 Cd1 105.0(5) . 1_554 ?
B2 O4 Cd1 122.6(13) . . ?
Cd2 O4 Cd1 100.5(5) . . ?
Cd1 O4 Cd1 96.8(5) 1_554 . ?
B2 O5 Bi1 125.2(16) . . ?
B2 O5 Bi1 142.8(17) . 1_556 ?
Bi1 O5 Bi1 92.1(7) . 1_556 ?
Bi1 O6 Bi1 102.0(6) . 1_554 ?
Bi1 O6 Cd1 110.5(5) . 1_654 ?
Bi1 O6 Cd1 113.5(5) 1_554 1_654 ?
Bi1 O6 Cd1 110.5(5) . 2_664 ?
Bi1 O6 Cd1 113.5(5) 1_554 2_664 ?
Cd1 O6 Cd1 106.9(6) 1_654 2_664 ?
O3 B1 O1 122.4(16) 4_564 4_465 ?
O3 B1 O2 119.2(15) 4_564 1_554 ?
O1 B1 O2 118.3(15) 4_465 1_554 ?
O3 B1 Cd2 64.9(9) 4_564 . ?
O1 B1 Cd2 141.8(11) 4_465 . ?
O2 B1 Cd2 70.4(10) 1_554 . ?
O4 B2 O4 123(2) 2_565 . ?
O4 B2 O5 117.8(11) 2_565 . ?
O4 B2 O5 117.8(11) . . ?

loop_
_geom_bond_atom_site_label_1
_geom_bond_atom_site_label_2
_geom_bond_distance
_geom_bond_site_symmetry_2
_geom_bond_publ_flag
Bi1 O6 2.242(16) . ?
Bi1 O6 2.247(15) 1_556 ?
Bi1 O5 2.40(2) . ?
Bi1 O5 2.45(2) 1_554 ?
Bi1 O1 2.473(14) 2_565 ?
Bi1 O1 2.473(14) . ?
Bi1 Bi1 3.4891(10) 1_556 ?
Bi1 Bi1 3.4891(10) 1_554 ?
Cd1 O2 2.278(14) . ?
Cd1 O6 2.286(9) 1_456 ?
Cd1 O3 2.313(12) 1_554 ?
Cd1 O3 2.327(15) . ?
Cd1 O4 2.329(13) 1_556 ?
Cd1 O4 2.338(14) . ?
Cd2 O1 2.263(14) 1_556 ?
Cd2 O4 2.288(13) . ?
Cd2 O1 2.293(13) . ?
Cd2 O2 2.365(15) . ?
Cd2 O3 2.518(16) 4_564 ?
Cd2 B1 2.775(16) . ?
O1 B1 1.38(2) 4_565 ?
O1 Cd2 2.263(14) 1_554 ?
O2 B1 1.40(2) 1_556 ?
O3 B1 1.33(2) 4_466 ?
O3 Cd1 2.313(12) 1_556 ?
O3 Cd2 2.518(16) 4_466 ?
O4 B2 1.330(19) . ?
O4 Cd1 2.329(13) 1_554 ?
O5 B2 1.45(3) . ?
O5 Bi1 2.45(2) 1_556 ?
O6 Bi1 2.247(15) 1_554 ?
O6 Cd1 2.286(9) 1_654 ?
O6 Cd1 2.286(9) 2_664 ?
B1 O3 1.33(2) 4_564 ?
B1 O1 1.38(2) 4_465 ?
B1 O2 1.40(2) 1_554 ?
B2 O4 1.330(19) 2_565 ?
